data_7010982
loop_
_publ_author_name
'Paul A. Cameron'
'Vernon C. Gibson'
'Carl Redshaw'
'John A. Segal'
'Andrew J. P. White'
'David J. Williams'

_publ_section_title
;
 Synthesis and characterisation of neutral and cationic alkyl aluminium
 complexes bearing N,O-Schiff base chelates with pendant donor arms
;
_journal_issue 3
_journal_name_full 'J. Chem. Soc., Dalton Trans.'
_journal_page_first 415
_journal_page_last 422
_journal_paper_doi 10.1039/b106131n
_journal_year 2002
_chemical_formula_sum 'C52 H66 Al2 N4 O2'
_chemical_formula_weight 833.05
_chemical_name_systematic
; 
? 
;
_space_group_IT_number 2
_symmetry_cell_setting triclinic
_symmetry_space_group_name_Hall '-P 1'
_symmetry_space_group_name_H-M 'P -1'
_atom_sites_solution_hydrogens geom
_atom_sites_solution_primary direct
_atom_sites_solution_secondary difmap
_audit_creation_method SHELXL
_cell_angle_alpha 113.608(5)
_cell_angle_beta 96.623(6)
_cell_angle_gamma 95.982(7)
_cell_formula_units_Z 4
_cell_length_a 13.6167(10)
_cell_length_b 18.114(2)
_cell_length_c 22.0652(14)
_cell_measurement_reflns_used 27
_cell_measurement_temperature 293(2)
_cell_measurement_theta_max 27.71
_cell_measurement_theta_min 10.66
_cell_volume 4885.6(8)
_computing_cell_refinement 'Siemens XSCANS'
_computing_data_collection 'Siemens XSCANS'
_computing_data_reduction 'Siemens SHELXTL'
_computing_molecular_graphics 'Siemens SHELXTL'
_computing_publication_material 'Siemens SHELXTL'
_computing_structure_refinement 'SHELXL-93 (Sheldrick, 1993)'
_computing_structure_solution 'SHELXS-86 (Sheldrick, 1990)'
_diffrn_ambient_temperature 293(2)
_diffrn_measurement_device 'Siemens P4'
_diffrn_measurement_method '\w scans'
_diffrn_radiation_monochromator graphite
_diffrn_radiation_source 'fine-focus sealed tube'
_diffrn_radiation_type CuK\a
_diffrn_radiation_wavelength 1.54178
_diffrn_reflns_av_R_equivalents 0.0304
_diffrn_reflns_av_sigmaI/netI 0.0536
_diffrn_reflns_limit_h_max 15
_diffrn_reflns_limit_h_min -3
_diffrn_reflns_limit_k_max 18
_diffrn_reflns_limit_k_min -18
_diffrn_reflns_limit_l_max 24
_diffrn_reflns_limit_l_min -24
_diffrn_reflns_number 14666
_diffrn_reflns_theta_max 59.99
_diffrn_reflns_theta_min 2.22
_diffrn_standards_interval_count 97
_diffrn_standards_number 3
_exptl_absorpt_coefficient_mu 0.856
_exptl_absorpt_correction_type none
_exptl_crystal_colour Orange
_exptl_crystal_density_diffrn 1.133
_exptl_crystal_description 'blocky needles'
_exptl_crystal_F_000 1792
_exptl_crystal_size_max 0.77
_exptl_crystal_size_mid 0.43
_exptl_crystal_size_min 0.27
_refine_diff_density_max 0.495
_refine_diff_density_min -0.534
_refine_diff_density_rms 0.056
_refine_ls_extinction_coef 0.00057(14)
_refine_ls_extinction_expression Fc^*^=kFc[1+0.001xFc^2^\l^3^/sin(2\q)]^-1/4^
_refine_ls_extinction_method SHELXL
_refine_ls_goodness_of_fit_all 1.025
_refine_ls_goodness_of_fit_obs 1.100
_refine_ls_matrix_type full
_refine_ls_number_parameters 1170
_refine_ls_number_reflns 12611
_refine_ls_number_restraints 2064
_refine_ls_restrained_S_all 1.228
_refine_ls_restrained_S_obs 1.316
_refine_ls_R_factor_all 0.1076
_refine_ls_R_factor_obs 0.0713
_refine_ls_shift/esd_max -0.012
_refine_ls_shift/esd_mean 0.000
_refine_ls_structure_factor_coef Fsqd
_refine_ls_weighting_details 'w=1/[\s^2^(Fo^2^)+(0.1343P)^2^+0.0000P] where P=(Fo^2^+2Fc^2^)/3'
_refine_ls_weighting_scheme calc
_refine_ls_wR_factor_all 0.2160
_refine_ls_wR_factor_obs 0.1809
_reflns_number_observed 9453
_reflns_number_total 13981
_reflns_observed_criterion >2sigma(I)
_cod_data_source_file b106131n.txt
_cod_data_source_block VG9834
_cod_depositor_comments
;
The following automatic conversions were performed:
'_symmetry_cell_setting' value 'Triclinic' changed to 'triclinic'
according to '/home/saulius/struct/CIF-dictionaries/cif_core.dic'
dictionary named 'cif_core.dic' version 2.4.1 from 2010-06-29.

Automatic conversion script
Id: cif_fix_enum 1527 2010-12-29 10:47:43Z saulius 

The following automatic conversions were performed:

'_refine_ls_weighting_scheme' value 'calc
w=1/[\s^2^(Fo^2^)+(0.1343P)^2^+0.0000P] where P=(Fo^2^+2Fc^2^)/3' was
changed to 'calc'. New tag '_refine_ls_weighting_details' was
created. The value of the new tag was set to
'w=1/[\s^2^(Fo^2^)+(0.1343P)^2^+0.0000P] where P=(Fo^2^+2Fc^2^)/3'.

Automatic conversion script
Id: cif_fix_values 3143 2015-03-26 13:38:13Z robertas 
;
_cod_original_cell_volume 4885.5(7)
_cod_original_sg_symbol_H-M P-1
_cod_original_formula_sum 'C52 H66 N4 O2 Al2'
_cod_database_code 7010982

loop_
_symmetry_equiv_pos_as_xyz
'x, y, z'
'-x, -y, -z'

loop_
_atom_site_aniso_label
_atom_site_aniso_U_11
_atom_site_aniso_U_22
_atom_site_aniso_U_33
_atom_site_aniso_U_23
_atom_site_aniso_U_13
_atom_site_aniso_U_12
Al1 0.0617(7) 0.0397(7) 0.0394(6) 0.0180(5) 0.0111(5) 0.0031(5)
Al2 0.0784(9) 0.0411(7) 0.0429(7) 0.0198(5) 0.0094(6) -0.0003(6)
O1 0.067(2) 0.040(2) 0.046(2) 0.0174(12) 0.0044(14) 0.0026(14)
O2 0.065(2) 0.044(2) 0.0376(14) 0.0182(12) 0.0084(13) 0.0005(13)
N1 0.060(2) 0.045(2) 0.042(2) 0.019(2) 0.010(2) 0.006(2)
N2 0.068(2) 0.048(2) 0.050(2) 0.025(2) 0.010(2) 0.005(2)
N3 0.077(3) 0.059(2) 0.042(2) 0.024(2) 0.013(2) -0.006(2)
N4 0.101(3) 0.044(2) 0.049(2) 0.023(2) 0.007(2) 0.000(2)
C1 0.081(4) 0.070(3) 0.059(3) 0.027(3) 0.024(3) -0.005(3)
C2 0.130(6) 0.048(3) 0.063(3) 0.025(2) 0.003(3) -0.001(3)
C3 0.067(3) 0.039(2) 0.045(2) 0.020(2) 0.007(2) 0.002(2)
C4 0.076(3) 0.049(3) 0.055(3) 0.022(2) 0.011(2) 0.013(2)
C5 0.072(3) 0.071(3) 0.062(3) 0.029(3) 0.008(2) 0.017(3)
C6 0.067(3) 0.069(3) 0.053(3) 0.026(2) 0.002(2) 0.006(3)
C7 0.071(3) 0.053(3) 0.046(2) 0.016(2) 0.006(2) 0.004(2)
C8 0.063(3) 0.048(2) 0.044(2) 0.023(2) 0.009(2) 0.006(2)
C9 0.065(3) 0.041(2) 0.039(2) 0.015(2) 0.008(2) -0.001(2)
C10 0.086(4) 0.055(3) 0.046(2) 0.018(2) 0.020(2) 0.005(2)
C11 0.052(2) 0.042(2) 0.052(2) 0.021(2) 0.016(2) 0.006(2)
C12 0.065(3) 0.047(3) 0.063(3) 0.018(2) 0.020(2) 0.009(2)
C13 0.078(3) 0.054(3) 0.083(4) 0.024(3) 0.028(3) 0.023(3)
C14 0.084(4) 0.066(3) 0.091(4) 0.040(3) 0.027(3) 0.036(3)
C15 0.066(3) 0.066(3) 0.070(3) 0.037(3) 0.018(2) 0.020(2)
C16 0.080(4) 0.092(4) 0.087(4) 0.055(4) 0.008(3) 0.028(3)
C17 0.082(4) 0.085(4) 0.063(3) 0.041(3) -0.001(3) 0.008(3)
C18 0.085(4) 0.064(3) 0.055(3) 0.032(2) 0.004(3) 0.002(3)
C19 0.057(2) 0.046(2) 0.058(3) 0.027(2) 0.016(2) 0.006(2)
C20 0.086(4) 0.053(3) 0.079(4) 0.018(3) 0.018(3) 0.022(3)
C21 0.150(11) 0.133(10) 0.054(5) -0.001(6) 0.010(6) 0.085(9)
C22 0.226(16) 0.052(6) 0.163(13) 0.021(7) 0.104(13) 0.020(8)
C23 0.111(9) 0.129(11) 0.093(8) -0.004(7) 0.013(7) 0.062(9)
C24 0.077(4) 0.095(5) 0.064(3) 0.027(3) -0.004(3) 0.006(3)
C25 0.139(11) 0.145(12) 0.075(7) 0.064(8) -0.038(7) -0.002(9)
C26 0.062(6) 0.161(13) 0.086(8) 0.024(8) -0.009(5) -0.022(7)
C27 0.124(10) 0.096(8) 0.124(11) -0.014(7) -0.065(9) 0.020(7)
C28 0.068(3) 0.040(2) 0.046(2) 0.019(2) 0.009(2) 0.002(2)
C29 0.073(3) 0.044(2) 0.046(2) 0.018(2) 0.010(2) 0.002(2)
C30 0.078(3) 0.052(3) 0.045(2) 0.017(2) 0.007(2) 0.007(2)
C31 0.080(3) 0.055(3) 0.056(3) 0.024(2) 0.005(2) 0.007(2)
C32 0.068(3) 0.060(3) 0.052(3) 0.023(2) 0.013(2) 0.005(2)
C33 0.072(3) 0.045(2) 0.045(2) 0.019(2) 0.011(2) 0.001(2)
C34 0.074(3) 0.055(3) 0.044(2) 0.019(2) 0.017(2) -0.002(2)
C35 0.083(4) 0.065(3) 0.061(3) 0.019(2) 0.026(3) 0.009(3)
C36 0.092(4) 0.057(3) 0.045(2) 0.019(2) 0.015(3) -0.016(3)
C37 0.101(5) 0.097(5) 0.065(3) 0.038(3) 0.031(3) -0.008(4)
C38 0.123(6) 0.112(6) 0.059(3) 0.034(4) 0.034(4) -0.017(5)
C39 0.150(7) 0.091(5) 0.049(3) 0.029(3) 0.027(4) -0.016(5)
C40 0.132(6) 0.064(3) 0.045(3) 0.024(2) 0.014(3) -0.010(3)
C41 0.142(7) 0.076(4) 0.046(3) 0.027(3) 0.002(4) -0.001(4)
C42 0.129(6) 0.081(4) 0.057(3) 0.033(3) -0.003(4) 0.012(4)
C43 0.107(5) 0.066(3) 0.055(3) 0.031(3) 0.008(3) 0.011(3)
C44 0.102(4) 0.047(3) 0.046(2) 0.021(2) 0.014(3) -0.009(3)
C45 0.078(3) 0.057(3) 0.046(2) 0.011(2) 0.008(2) 0.007(2)
C46 0.069(5) 0.056(4) 0.190(11) -0.009(6) 0.017(6) 0.009(4)
C47 0.066(4) 0.075(5) 0.064(4) 0.003(3) 0.015(3) 0.009(3)
C48 0.151(10) 0.275(16) 0.093(7) 0.116(9) 0.075(7) 0.109(11)
C49 0.085(4) 0.076(4) 0.067(3) 0.031(3) 0.003(3) 0.019(3)
C50 0.123(10) 0.122(11) 0.101(8) 0.077(8) -0.010(7) 0.029(8)
C51 0.098(8) 0.079(7) 0.093(7) 0.028(6) -0.025(6) 0.000(6)
C52 0.087(8) 0.182(14) 0.093(8) 0.042(9) 0.011(6) 0.049(9)
Al1' 0.0428(6) 0.0455(7) 0.0402(6) 0.0184(5) 0.0044(5) 0.0047(5)
Al2' 0.0485(7) 0.0488(7) 0.0419(6) 0.0206(5) 0.0030(5) -0.0035(5)
O1' 0.0400(14) 0.056(2) 0.0396(14) 0.0199(12) 0.0022(11) 0.0039(12)
O2' 0.0482(15) 0.045(2) 0.0410(14) 0.0209(12) 0.0086(12) 0.0051(12)
N1' 0.035(2) 0.062(2) 0.040(2) 0.024(2) 0.0072(14) 0.007(2)
N2' 0.048(2) 0.052(2) 0.058(2) 0.019(2) 0.012(2) 0.000(2)
N3' 0.064(2) 0.045(2) 0.050(2) 0.027(2) 0.010(2) 0.000(2)
N4' 0.068(3) 0.068(3) 0.061(2) 0.027(2) 0.014(2) -0.016(2)
C1' 0.086(4) 0.059(3) 0.061(3) 0.021(2) 0.005(3) 0.017(3)
C2' 0.074(3) 0.069(3) 0.050(3) 0.017(2) -0.005(2) -0.006(3)
C3' 0.038(2) 0.055(3) 0.054(2) 0.028(2) 0.005(2) 0.005(2)
C4' 0.044(2) 0.072(3) 0.070(3) 0.037(3) 0.004(2) 0.010(2)
C5' 0.042(2) 0.092(4) 0.094(4) 0.054(3) 0.018(2) 0.022(3)
C6' 0.054(3) 0.099(4) 0.084(4) 0.061(3) 0.029(3) 0.032(3)
C7' 0.051(2) 0.086(4) 0.062(3) 0.046(3) 0.019(2) 0.021(2)
C8' 0.039(2) 0.063(3) 0.054(2) 0.034(2) 0.011(2) 0.012(2)
C9' 0.041(2) 0.067(3) 0.041(2) 0.027(2) 0.010(2) 0.013(2)
C10' 0.055(3) 0.074(3) 0.056(2) 0.039(2) 0.013(2) 0.019(2)
C11' 0.038(2) 0.061(3) 0.048(2) 0.017(2) 0.001(2) 0.010(2)
C12' 0.050(3) 0.084(4) 0.052(3) 0.029(2) -0.003(2) 0.018(2)
C13' 0.057(3) 0.101(4) 0.060(3) 0.024(3) -0.015(2) 0.015(3)
C14' 0.043(3) 0.087(4) 0.085(4) 0.029(3) -0.012(3) 0.007(3)
C15' 0.043(2) 0.059(3) 0.082(4) 0.019(3) 0.004(2) 0.001(2)
C16' 0.051(3) 0.075(4) 0.105(5) 0.034(3) 0.008(3) -0.007(3)
C17' 0.065(3) 0.080(4) 0.107(5) 0.034(4) 0.029(3) -0.012(3)
C18' 0.073(3) 0.070(3) 0.071(3) 0.027(3) 0.022(3) -0.011(3)
C19' 0.044(2) 0.048(2) 0.054(2) 0.013(2) 0.002(2) 0.005(2)
C20' 0.053(3) 0.137(6) 0.096(4) 0.071(5) -0.005(3) 0.021(3)
C21' 0.112(10) 0.197(17) 0.060(6) 0.068(9) 0.007(6) 0.083(11)
C22' 0.076(7) 0.152(12) 0.118(10) 0.042(9) -0.039(7) 0.020(8)
C23' 0.085(7) 0.119(9) 0.098(7) 0.084(7) 0.031(6) 0.056(7)
C24' 0.074(4) 0.164(7) 0.125(6) 0.107(6) 0.063(4) 0.071(5)
C25' 0.122(7) 0.132(7) 0.225(11) 0.099(7) 0.123(7) 0.043(5)
C26' 0.073(4) 0.149(7) 0.085(4) 0.043(5) 0.032(3) 0.035(4)
C27' 0.135(6) 0.253(10) 0.119(6) 0.122(6) 0.078(5) 0.106(7)
C28' 0.046(2) 0.039(2) 0.039(2) 0.018(2) 0.006(2) 0.002(2)
C29' 0.060(3) 0.049(2) 0.049(2) 0.027(2) 0.012(2) 0.009(2)
C30' 0.064(3) 0.060(3) 0.052(2) 0.032(2) 0.018(2) 0.007(2)
C31' 0.055(2) 0.059(3) 0.049(2) 0.024(2) 0.010(2) 0.006(2)
C32' 0.054(2) 0.053(3) 0.057(3) 0.027(2) 0.012(2) 0.015(2)
C33' 0.048(2) 0.046(2) 0.044(2) 0.022(2) 0.006(2) 0.003(2)
C34' 0.060(3) 0.047(2) 0.048(2) 0.026(2) 0.010(2) 0.010(2)
C35' 0.065(3) 0.059(3) 0.055(3) 0.031(2) 0.002(2) 0.014(2)
C36' 0.090(4) 0.049(3) 0.049(2) 0.029(2) 0.012(2) -0.002(2)
C37' 0.121(5) 0.059(3) 0.072(3) 0.041(3) 0.019(3) 0.013(3)
C38' 0.189(10) 0.064(4) 0.098(5) 0.052(4) 0.028(6) 0.016(5)
C39' 0.183(9) 0.069(5) 0.092(5) 0.049(4) 0.029(5) -0.019(5)
C40' 0.132(6) 0.067(4) 0.066(3) 0.034(3) 0.020(4) -0.026(4)
C41' 0.127(6) 0.091(5) 0.082(4) 0.034(4) 0.029(4) -0.041(4)
C42' 0.100(5) 0.101(6) 0.109(6) 0.034(5) 0.042(5) -0.033(5)
C43' 0.079(4) 0.098(5) 0.090(4) 0.032(4) 0.023(3) -0.024(4)
C44' 0.092(4) 0.061(3) 0.053(3) 0.029(2) 0.014(3) -0.020(3)
C45' 0.086(4) 0.067(3) 0.068(3) 0.046(3) 0.024(3) 0.025(3)
C46' 0.075(6) 0.056(6) 0.086(7) 0.044(6) -0.017(5) 0.010(5)
C47' 0.092(7) 0.037(4) 0.112(8) 0.024(5) 0.010(6) -0.004(4)
C48' 0.158(11) 0.123(10) 0.092(7) 0.082(7) 0.054(8) 0.072(9)
C49' 0.061(3) 0.096(4) 0.066(3) 0.040(3) 0.022(2) 0.019(3)
C50' 0.059(5) 0.223(15) 0.085(7) 0.060(8) 0.023(5) 0.036(7)
C51' 0.116(9) 0.188(15) 0.121(9) 0.111(11) 0.082(8) 0.073(10)
C52' 0.121(10) 0.107(9) 0.097(8) -0.001(7) 0.063(8) 0.016(7)

loop_
_atom_site_label
_atom_site_type_symbol
_atom_site_fract_x
_atom_site_fract_y
_atom_site_fract_z
_atom_site_U_iso_or_equiv
_atom_site_thermal_displace_type
_atom_site_occupancy
_atom_site_calc_flag
_atom_site_refinement_flags
_atom_site_disorder_group
Al1 Al 0.02750(10) 0.50937(8) 0.17606(6) 0.0466(3) Uani 1 d . .
Al2 Al -0.02512(12) 0.38464(8) 0.22456(6) 0.0542(4) Uani 1 d . .
O1 O 0.0886(2) 0.4551(2) 0.22724(15) 0.0520(7) Uani 1 d . .
O2 O -0.0601(2) 0.4114(2) 0.14997(14) 0.0490(7) Uani 1 d . .
N1 N 0.0303(3) 0.6019(2) 0.2564(2) 0.0492(8) Uani 1 d . .
N2 N -0.0761(3) 0.5640(2) 0.1401(2) 0.0543(9) Uani 1 d . .
N3 N -0.1427(3) 0.4177(3) 0.2562(2) 0.0594(10) Uani 1 d . .
N4 N 0.0160(4) 0.3992(2) 0.3228(2) 0.0646(11) Uani 1 d . .
C1 C 0.1300(4) 0.5253(4) 0.1245(3) 0.0704(14) Uani 1 d . .
H1A H 0.1811(18) 0.4932(22) 0.1266(19) 0.106 Uiso 1 calc R .
H1B H 0.1594(25) 0.5819(6) 0.1432(15) 0.106 Uiso 1 calc R .
H1C H 0.0995(8) 0.5083(26) 0.0785(6) 0.106 Uiso 1 calc R .
C2 C -0.0355(6) 0.2651(3) 0.1824(3) 0.082(2) Uani 1 d . .
H2A H -0.0235(40) 0.2454(5) 0.2166(3) 0.123 Uiso 1 calc R .
H2B H 0.0134(27) 0.2504(4) 0.1534(21) 0.123 Uiso 1 calc R .
H2C H -0.1014(14) 0.2410(4) 0.1567(22) 0.123 Uiso 1 calc R .
C3 C 0.1783(4) 0.4964(3) 0.2712(2) 0.0504(10) Uani 1 d . .
C4 C 0.2677(4) 0.4636(3) 0.2670(2) 0.0594(12) Uani 1 d . .
C5 C 0.3496(4) 0.5091(4) 0.3177(3) 0.0677(13) Uani 1 d . .
H5A H 0.4080(4) 0.4865(4) 0.3174(3) 0.081 Uiso 1 calc R .
C6 C 0.3499(4) 0.5855(3) 0.3686(3) 0.0645(13) Uani 1 d . .
C7 C 0.2635(4) 0.6180(3) 0.3667(2) 0.0588(12) Uani 1 d . .
H7A H 0.2625(4) 0.6703(3) 0.3986(2) 0.071 Uiso 1 calc R .
C8 C 0.1765(4) 0.5759(3) 0.3190(2) 0.0505(10) Uani 1 d . .
C9 C 0.0890(4) 0.6198(3) 0.3223(2) 0.0500(10) Uani 1 d . .
H9A H 0.1169(4) 0.6781(3) 0.3418(2) 0.060 Uiso 1 calc R .
C10 C 0.0223(4) 0.6082(3) 0.3708(2) 0.0630(13) Uani 1 d . .
H10A H -0.0330(4) 0.6373(3) 0.3716(2) 0.095 Uiso 1 calc R .
H10B H 0.0610(4) 0.6290(3) 0.4152(2) 0.095 Uiso 1 calc R .
H10C H -0.0028(4) 0.5512(3) 0.3560(2) 0.095 Uiso 1 calc R .
C11 C -0.0199(3) 0.6615(3) 0.2520(2) 0.0478(10) Uani 1 d . .
C12 C -0.0226(4) 0.7386(3) 0.3012(3) 0.0593(12) Uani 1 d . .
H12A H 0.0112(4) 0.7539(3) 0.3446(3) 0.071 Uiso 1 calc R .
C13 C -0.0746(4) 0.7936(3) 0.2868(3) 0.0712(14) Uani 1 d . .
H13A H -0.0721(4) 0.8454(3) 0.3207(3) 0.085 Uiso 1 calc R .
C14 C -0.1291(5) 0.7746(4) 0.2252(3) 0.075(2) Uani 1 d . .
H14A H -0.1632(5) 0.8125(4) 0.2172(3) 0.090 Uiso 1 calc R .
C15 C -0.1328(4) 0.6953(3) 0.1734(3) 0.0631(12) Uani 1 d . .
C16 C -0.1904(5) 0.6666(4) 0.1077(3) 0.080(2) Uani 1 d . .
H16A H -0.2291(5) 0.7000(4) 0.0964(3) 0.096 Uiso 1 calc R .
C17 C -0.1880(5) 0.5894(4) 0.0617(3) 0.075(2) Uani 1 d . .
H17A H -0.2257(5) 0.5697(4) 0.0188(3) 0.090 Uiso 1 calc R .
C18 C -0.1298(4) 0.5412(3) 0.0790(3) 0.0674(14) Uani 1 d . .
H18A H -0.1275(4) 0.4897(3) 0.0463(3) 0.081 Uiso 1 calc R .
C19 C -0.0779(4) 0.6410(3) 0.1871(2) 0.0515(10) Uani 1 d . .
C20 C 0.2878(5) 0.3830(3) 0.2121(3) 0.075(2) Uani 1 d D .
C21 C 0.2432(11) 0.3746(9) 0.1397(5) 0.121(5) Uani 0.60 d PDU 1
H21A H 0.2718(11) 0.4213(9) 0.1335(5) 0.182 Uiso 0.60 calc PR 1
H21B H 0.1718(11) 0.3714(9) 0.1353(5) 0.182 Uiso 0.60 calc PR 1
H21C H 0.2590(11) 0.3259(9) 0.1063(5) 0.182 Uiso 0.60 calc PR 1
C22 C 0.2403(15) 0.3090(7) 0.2178(9) 0.149(7) Uani 0.60 d PDU 1
H22A H 0.1709(15) 0.3117(7) 0.2208(9) 0.224 Uiso 0.60 calc PR 1
H22B H 0.2737(15) 0.3062(7) 0.2574(9) 0.224 Uiso 0.60 calc PR 1
H22C H 0.2457(15) 0.2612(7) 0.1790(9) 0.224 Uiso 0.60 calc PR 1
C23 C 0.3994(9) 0.3763(9) 0.2075(7) 0.124(5) Uani 0.60 d PDU 1
H23A H 0.4318(9) 0.4236(9) 0.2038(7) 0.187 Uiso 0.60 calc PR 1
H23B H 0.4037(9) 0.3281(9) 0.1687(7) 0.187 Uiso 0.60 calc PR 1
H23C H 0.4318(9) 0.3731(9) 0.2472(7) 0.187 Uiso 0.60 calc PR 1
C21A C 0.1974(13) 0.3285(14) 0.1675(11) 0.118(7) Uiso 0.40 d PD 2
H21G H 0.1526(13) 0.3156(14) 0.1938(11) 0.177 Uiso 0.40 calc PR 2
H21H H 0.2155(13) 0.2791(14) 0.1367(11) 0.177 Uiso 0.40 calc PR 2
H21I H 0.1648(13) 0.3550(14) 0.1429(11) 0.177 Uiso 0.40 calc PR 2
C22A C 0.3365(16) 0.3374(14) 0.2512(10) 0.113(6) Uiso 0.40 d PD 2
H22G H 0.3962(16) 0.3715(14) 0.2810(10) 0.169 Uiso 0.40 calc PR 2
H22H H 0.3533(16) 0.2876(14) 0.2200(10) 0.169 Uiso 0.40 calc PR 2
H22I H 0.2901(16) 0.3250(14) 0.2767(10) 0.169 Uiso 0.40 calc PR 2
C23A C 0.3641(14) 0.4083(12) 0.1788(10) 0.101(5) Uiso 0.40 d PD 2
H23G H 0.4201(14) 0.4437(12) 0.2120(10) 0.151 Uiso 0.40 calc PR 2
H23H H 0.3356(14) 0.4368(12) 0.1545(10) 0.151 Uiso 0.40 calc PR 2
H23I H 0.3864(14) 0.3609(12) 0.1483(10) 0.151 Uiso 0.40 calc PR 2
C24 C 0.4435(5) 0.6277(4) 0.4230(3) 0.083(2) Uani 1 d D .
C25 C 0.4517(11) 0.5822(9) 0.4692(6) 0.121(5) Uani 0.65 d PD 1
H25A H 0.4541(11) 0.5257(9) 0.4427(6) 0.181 Uiso 0.65 calc PR 1
H25B H 0.3945(11) 0.5864(9) 0.4913(6) 0.181 Uiso 0.65 calc PR 1
H25C H 0.5117(11) 0.6063(9) 0.5022(6) 0.181 Uiso 0.65 calc PR 1
C26 C 0.5387(7) 0.6226(10) 0.3916(6) 0.117(5) Uani 0.65 d PD 1
H26A H 0.5415(7) 0.5665(10) 0.3642(6) 0.176 Uiso 0.65 calc PR 1
H26B H 0.5964(7) 0.6452(10) 0.4266(6) 0.176 Uiso 0.65 calc PR 1
H26C H 0.5377(7) 0.6528(10) 0.3645(6) 0.176 Uiso 0.65 calc PR 1
C27 C 0.4400(11) 0.7153(7) 0.4655(7) 0.142(7) Uani 0.65 d PDU 1
H27A H 0.3805(11) 0.7191(7) 0.4853(7) 0.213 Uiso 0.65 calc PR 1
H27B H 0.4393(11) 0.7453(7) 0.4382(7) 0.213 Uiso 0.65 calc PR 1
H27C H 0.4980(11) 0.7378(7) 0.5003(7) 0.213 Uiso 0.65 calc PR 1
C25A C 0.5358(22) 0.5910(20) 0.4132(19) 0.155(15) Uiso 0.35 d PD 2
H25G H 0.5538(22) 0.5866(20) 0.3712(19) 0.233 Uiso 0.35 calc PR 2
H25H H 0.5242(22) 0.5376(20) 0.4128(19) 0.233 Uiso 0.35 calc PR 2
H25I H 0.5893(22) 0.6249(20) 0.4492(19) 0.233 Uiso 0.35 calc PR 2
C26A C 0.4646(25) 0.7160(14) 0.4265(17) 0.135(11) Uiso 0.35 d PD 2
H26G H 0.4050(25) 0.7402(14) 0.4328(17) 0.203 Uiso 0.35 calc PR 2
H26H H 0.4843(25) 0.7135(14) 0.3854(17) 0.203 Uiso 0.35 calc PR 2
H26I H 0.5175(25) 0.7484(14) 0.4634(17) 0.203 Uiso 0.35 calc PR 2
C27A C 0.4088(26) 0.6373(21) 0.4877(14) 0.160(13) Uiso 0.35 d PD 2
H27G H 0.3490(26) 0.6613(21) 0.4909(14) 0.240 Uiso 0.35 calc PR 2
H27H H 0.4603(26) 0.6719(21) 0.5249(14) 0.240 Uiso 0.35 calc PR 2
H27I H 0.3952(26) 0.5846(21) 0.4885(14) 0.240 Uiso 0.35 calc PR 2
C28 C -0.1562(4) 0.3836(3) 0.1117(2) 0.0514(10) Uani 1 d . .
C29 C -0.1735(4) 0.3376(3) 0.0411(2) 0.0554(11) Uani 1 d . .
C30 C -0.2702(4) 0.3272(3) 0.0081(2) 0.0598(12) Uani 1 d . .
H30A H -0.2822(4) 0.3002(3) -0.0385(2) 0.072 Uiso 1 calc R .
C31 C -0.3504(4) 0.3540(3) 0.0393(3) 0.0643(13) Uani 1 d . .
C32 C -0.3319(4) 0.3876(3) 0.1095(2) 0.0603(12) Uani 1 d . .
H32A H -0.3849(4) 0.4012(3) 0.1326(2) 0.072 Uiso 1 calc R .
C33 C -0.2366(4) 0.4012(3) 0.1453(2) 0.0545(11) Uani 1 d . .
C34 C -0.2290(4) 0.4360(3) 0.2219(2) 0.0588(12) Uani 1 d . .
H34A H -0.2887(4) 0.4090(3) 0.2304(2) 0.071 Uiso 1 calc R .
C35 C -0.2348(5) 0.5277(3) 0.2517(3) 0.0713(14) Uani 1 d . .
H35A H -0.2298(5) 0.5478(3) 0.2995(3) 0.107 Uiso 1 calc R .
H35B H -0.2975(5) 0.5360(3) 0.2327(3) 0.107 Uiso 1 calc R .
H35C H -0.1806(5) 0.5565(3) 0.2414(3) 0.107 Uiso 1 calc R .
C36 C -0.1545(5) 0.4168(3) 0.3174(2) 0.0672(14) Uani 1 d . .
C37 C -0.2387(6) 0.4243(4) 0.3471(3) 0.087(2) Uani 1 d . .
H37A H -0.2970(6) 0.4325(4) 0.3260(3) 0.104 Uiso 1 calc R .
C38 C -0.2368(7) 0.4197(5) 0.4097(3) 0.099(2) Uani 1 d . .
H38A H -0.2952(7) 0.4231(5) 0.4280(3) 0.119 Uiso 1 calc R .
C39 C -0.1540(7) 0.4105(4) 0.4438(3) 0.099(3) Uani 1 d . .
H39A H -0.1559(7) 0.4077(4) 0.4849(3) 0.119 Uiso 1 calc R .
C40 C -0.0645(6) 0.4053(4) 0.4173(3) 0.082(2) Uani 1 d . .
C41 C 0.0274(6) 0.3979(4) 0.4483(3) 0.090(2) Uani 1 d . .
H41A H 0.0322(6) 0.3967(4) 0.4903(3) 0.109 Uiso 1 calc R .
C42 C 0.1092(6) 0.3923(4) 0.4183(3) 0.090(2) Uani 1 d . .
H42A H 0.1703(6) 0.3886(4) 0.4397(3) 0.108 Uiso 1 calc R .
C43 C 0.0999(5) 0.3922(4) 0.3541(3) 0.075(2) Uani 1 d . .
H43A H 0.1557(5) 0.3869(4) 0.3330(3) 0.090 Uiso 1 calc R .
C44 C -0.0671(5) 0.4057(3) 0.3526(2) 0.0664(14) Uani 1 d . .
C45 C -0.0977(4) 0.2941(3) -0.0022(2) 0.0638(13) Uani 1 d D .
C46 C -0.1285(7) 0.2029(5) -0.0231(7) 0.125(5) Uani 0.80 d PDU 1
H46A H -0.1293(7) 0.1925(5) 0.0162(7) 0.188 Uiso 0.80 calc PR 1
H46B H -0.0814(7) 0.1738(5) -0.0486(7) 0.188 Uiso 0.80 calc PR 1
H46C H -0.1941(7) 0.1850(5) -0.0501(7) 0.188 Uiso 0.80 calc PR 1
C47 C 0.0132(5) 0.3128(5) 0.0329(4) 0.077(2) Uani 0.80 d PD 1
H47A H 0.0168(5) 0.3021(5) 0.0723(4) 0.115 Uiso 0.80 calc PR 1
H47B H 0.0396(5) 0.3692(5) 0.0455(4) 0.115 Uiso 0.80 calc PR 1
H47C H 0.0518(5) 0.2788(5) 0.0026(4) 0.115 Uiso 0.80 calc PR 1
C48 C -0.0956(10) 0.3127(10) -0.0629(5) 0.149(5) Uani 0.80 d PDU 1
H48A H -0.0761(10) 0.3704(10) -0.0486(5) 0.224 Uiso 0.80 calc PR 1
H48B H -0.1611(10) 0.2953(10) -0.0901(5) 0.224 Uiso 0.80 calc PR 1
H48C H -0.0483(10) 0.2841(10) -0.0886(5) 0.224 Uiso 0.80 calc PR 1
C46A C -0.0810(32) 0.2174(18) 0.0040(21) 0.119(16) Uiso 0.20 d PD 2
H46G H -0.1445(32) 0.1836(18) -0.0038(21) 0.179 Uiso 0.20 calc PR 2
H46H H -0.0463(32) 0.2303(18) 0.0483(21) 0.179 Uiso 0.20 calc PR 2
H46I H -0.0416(32) 0.1887(18) -0.0285(21) 0.179 Uiso 0.20 calc PR 2
C47A C -0.0047(18) 0.3517(16) 0.0089(15) 0.078(8) Uiso 0.20 d PD 2
H47G H -0.0217(18) 0.3994(16) 0.0041(15) 0.118 Uiso 0.20 calc PR 2
H47H H 0.0363(18) 0.3257(16) -0.0235(15) 0.118 Uiso 0.20 calc PR 2
H47I H 0.0316(18) 0.3673(16) 0.0533(15) 0.118 Uiso 0.20 calc PR 2
C48A C -0.1468(19) 0.2668(16) -0.0780(10) 0.061(7) Uiso 0.20 d PD 2
H48G H -0.2079(19) 0.2291(16) -0.0883(10) 0.092 Uiso 0.20 calc PR 2
H48H H -0.1012(19) 0.2408(16) -0.1067(10) 0.092 Uiso 0.20 calc PR 2
H48I H -0.1613(19) 0.3138(16) -0.0849(10) 0.092 Uiso 0.20 calc PR 2
C49 C -0.4526(5) 0.3463(4) -0.0017(3) 0.076(2) Uani 1 d D .
C50 C -0.4361(10) 0.3900(8) -0.0484(6) 0.107(4) Uani 0.65 d PD 1
H50A H -0.3863(10) 0.3677(8) -0.0747(6) 0.161 Uiso 0.65 calc PR 1
H50B H -0.4140(10) 0.4474(8) -0.0218(6) 0.161 Uiso 0.65 calc PR 1
H50C H -0.4980(10) 0.3819(8) -0.0777(6) 0.161 Uiso 0.65 calc PR 1
C51 C -0.4934(9) 0.2569(6) -0.0494(6) 0.097(3) Uani 0.65 d PD 1
H51A H -0.4441(9) 0.2341(6) -0.0760(6) 0.146 Uiso 0.65 calc PR 1
H51B H -0.5533(9) 0.2541(6) -0.0784(6) 0.146 Uiso 0.65 calc PR 1
H51C H -0.5085(9) 0.2264(6) -0.0237(6) 0.146 Uiso 0.65 calc PR 1
C52 C -0.5304(10) 0.3810(11) 0.0395(6) 0.124(5) Uani 0.65 d PDU 1
H52A H -0.5919(10) 0.3739(11) 0.0102(6) 0.186 Uiso 0.65 calc PR 1
H52B H -0.5077(10) 0.4382(11) 0.0668(6) 0.186 Uiso 0.65 calc PR 1
H52C H -0.5413(10) 0.3532(11) 0.0677(6) 0.186 Uiso 0.65 calc PR 1
C50A C -0.4517(27) 0.3354(19) -0.0722(11) 0.152(14) Uiso 0.35 d PD 2
H50G H -0.5188(27) 0.3312(19) -0.0937(11) 0.228 Uiso 0.35 calc PR 2
H50H H -0.4259(27) 0.2864(19) -0.0961(11) 0.228 Uiso 0.35 calc PR 2
H50I H -0.4101(27) 0.3814(19) -0.0723(11) 0.228 Uiso 0.35 calc PR 2
C51A C -0.5245(18) 0.2749(12) -0.0019(13) 0.110(7) Uiso 0.35 d PD 2
H51G H -0.5254(18) 0.2816(12) 0.0434(13) 0.166 Uiso 0.35 calc PR 2
H51H H -0.5023(18) 0.2244(12) -0.0266(13) 0.166 Uiso 0.35 calc PR 2
H51I H -0.5908(18) 0.2741(12) -0.0227(13) 0.166 Uiso 0.35 calc PR 2
C52A C -0.4970(19) 0.4229(11) 0.0366(12) 0.099(7) Uiso 0.35 d PD 2
H52G H -0.4972(19) 0.4294(11) 0.0820(12) 0.148 Uiso 0.35 calc PR 2
H52H H -0.5645(19) 0.4172(11) 0.0150(12) 0.148 Uiso 0.35 calc PR 2
H52I H -0.4572(19) 0.4701(11) 0.0369(12) 0.148 Uiso 0.35 calc PR 2
Al1' Al 0.45229(9) 0.87899(8) 0.68312(6) 0.0431(3) Uani 1 d . .
Al2' Al 0.56127(10) 1.03936(8) 0.78038(6) 0.0472(3) Uani 1 d . .
O1' O 0.5843(2) 0.9482(2) 0.70777(14) 0.0459(6) Uani 1 d . .
O2' O 0.4567(2) 0.9517(2) 0.77160(13) 0.0437(6) Uani 1 d . .
N1' N 0.4244(2) 0.9035(2) 0.6085(2) 0.0449(8) Uani 1 d . .
N2' N 0.2963(3) 0.8471(2) 0.6629(2) 0.0547(9) Uani 1 d . .
N3' N 0.4632(3) 1.1019(2) 0.7732(2) 0.0514(9) Uani 1 d . .
N4' N 0.6467(3) 1.1231(3) 0.7578(2) 0.0671(12) Uani 1 d . .
C1' C 0.4893(5) 0.7710(3) 0.6615(3) 0.0704(14) Uani 1 d . .
H1'1 H 0.5347(28) 0.7610(12) 0.6300(18) 0.106 Uiso 1 calc R .
H1'2 H 0.4301(6) 0.7301(4) 0.6422(22) 0.106 Uiso 1 calc R .
H1'3 H 0.5211(32) 0.7687(10) 0.7017(5) 0.106 Uiso 1 calc R .
C2' C 0.6302(4) 1.0725(4) 0.8727(2) 0.0698(14) Uani 1 d . .
H2'1 H 0.5839(10) 1.0610(26) 0.8987(6) 0.105 Uiso 1 calc R .
H2'2 H 0.6559(30) 1.1300(6) 0.8923(8) 0.105 Uiso 1 calc R .
H2'3 H 0.6847(22) 1.0427(21) 0.8723(3) 0.105 Uiso 1 calc R .
C3' C 0.6451(3) 0.9315(3) 0.6583(2) 0.0479(10) Uani 1 d . .
C4' C 0.7424(4) 0.9134(3) 0.6669(3) 0.0598(12) Uani 1 d . .
C5' C 0.7931(4) 0.8983(4) 0.6122(3) 0.0700(14) Uani 1 d . .
H5'A H 0.8587(4) 0.8890(4) 0.6175(3) 0.084 Uiso 1 calc R .
C6' C 0.7529(4) 0.8964(4) 0.5511(3) 0.0690(15) Uani 1 d . .
C7' C 0.6566(4) 0.9100(3) 0.5443(3) 0.0597(12) Uani 1 d . .
H7'A H 0.6263(4) 0.9074(3) 0.5033(3) 0.072 Uiso 1 calc R .
C8' C 0.6020(3) 0.9277(3) 0.5967(2) 0.0482(10) Uani 1 d . .
C9' C 0.4961(3) 0.9411(3) 0.5801(2) 0.0477(10) Uani 1 d . .
H9'A H 0.4767(3) 0.9126(3) 0.5312(2) 0.057 Uiso 1 calc R .
C10' C 0.4894(4) 1.0300(3) 0.5981(2) 0.0567(11) Uani 1 d . .
H10D H 0.4211(4) 1.0353(3) 0.5867(2) 0.085 Uiso 1 calc R .
H10E H 0.5307(4) 1.0499(3) 0.5737(2) 0.085 Uiso 1 calc R .
H10F H 0.5122(4) 1.0612(3) 0.6454(2) 0.085 Uiso 1 calc R .
C11' C 0.3294(3) 0.8778(3) 0.5727(2) 0.0514(10) Uani 1 d . .
C12' C 0.2922(4) 0.8795(4) 0.5116(2) 0.0624(12) Uani 1 d . .
H12B H 0.3350(4) 0.9011(4) 0.4906(2) 0.075 Uiso 1 calc R .
C13' C 0.1916(4) 0.8492(4) 0.4813(3) 0.078(2) Uani 1 d . .
H13B H 0.1701(4) 0.8495(4) 0.4399(3) 0.093 Uiso 1 calc R .
C14' C 0.1247(4) 0.8195(4) 0.5101(3) 0.077(2) Uani 1 d . .
H14B H 0.0586(4) 0.7991(4) 0.4885(3) 0.092 Uiso 1 calc R .
C15' C 0.1565(4) 0.8199(3) 0.5733(3) 0.0659(13) Uani 1 d . .
C16' C 0.0922(4) 0.7981(4) 0.6103(4) 0.080(2) Uani 1 d . .
H16B H 0.0241(4) 0.7813(4) 0.5932(4) 0.096 Uiso 1 calc R .
C17' C 0.1291(5) 0.8015(4) 0.6717(4) 0.086(2) Uani 1 d . .
H17B H 0.0859(5) 0.7875(4) 0.6965(4) 0.103 Uiso 1 calc R .
C18' C 0.2316(4) 0.8258(4) 0.6973(3) 0.0727(15) Uani 1 d . .
H18B H 0.2558(4) 0.8274(4) 0.7391(3) 0.087 Uiso 1 calc R .
C19' C 0.2577(3) 0.8467(3) 0.6028(2) 0.0523(10) Uani 1 d . .
C20' C 0.7999(4) 0.9025(5) 0.7264(3) 0.089(2) Uani 1 d D .
C21' C 0.7491(10) 0.9135(12) 0.7826(6) 0.115(6) Uani 0.60 d PDU 1
H21D H 0.6838(10) 0.8804(12) 0.7667(6) 0.172 Uiso 0.60 calc PR 1
H21E H 0.7425(10) 0.9699(12) 0.8051(6) 0.172 Uiso 0.60 calc PR 1
H21F H 0.7872(10) 0.8974(12) 0.8133(6) 0.172 Uiso 0.60 calc PR 1
C22' C 0.9049(8) 0.9523(9) 0.7455(7) 0.125(5) Uani 0.60 d PDU 1
H22D H 0.9338(8) 0.9419(9) 0.7058(7) 0.187 Uiso 0.60 calc PR 1
H22E H 0.9458(8) 0.9369(9) 0.7755(7) 0.187 Uiso 0.60 calc PR 1
H22F H 0.9011(8) 1.0094(9) 0.7674(7) 0.187 Uiso 0.60 calc PR 1
C23' C 0.8221(8) 0.8105(7) 0.6941(5) 0.084(3) Uani 0.60 d PD 1
H23D H 0.8559(8) 0.8030(7) 0.6567(5) 0.126 Uiso 0.60 calc PR 1
H23E H 0.7600(8) 0.7730(7) 0.6790(5) 0.126 Uiso 0.60 calc PR 1
H23F H 0.8637(8) 0.8005(7) 0.7273(5) 0.126 Uiso 0.60 calc PR 1
C21B C 0.8452(18) 0.9935(10) 0.7861(11) 0.130(8) Uiso 0.40 d PD 2
H21J H 0.7938(18) 1.0270(10) 0.7930(11) 0.194 Uiso 0.40 calc PR 2
H21K H 0.9003(18) 1.0181(10) 0.7733(11) 0.194 Uiso 0.40 calc PR 2
H21L H 0.8680(18) 0.9885(10) 0.8269(11) 0.194 Uiso 0.40 calc PR 2
C22B C 0.8789(16) 0.8578(14) 0.7194(13) 0.127(8) Uiso 0.40 d PD 2
H22J H 0.9046(16) 0.8584(14) 0.7620(13) 0.190 Uiso 0.40 calc PR 2
H22K H 0.9313(16) 0.8819(14) 0.7041(13) 0.190 Uiso 0.40 calc PR 2
H22L H 0.8551(16) 0.8024(14) 0.6874(13) 0.190 Uiso 0.40 calc PR 2
C23B C 0.7252(14) 0.8753(11) 0.7672(10) 0.078(5) Uiso 0.40 d PD 2
H23J H 0.6708(14) 0.9057(11) 0.7722(10) 0.117 Uiso 0.40 calc PR 2
H23K H 0.7607(14) 0.8857(11) 0.8108(10) 0.117 Uiso 0.40 calc PR 2
H23L H 0.6993(14) 0.8180(11) 0.7433(10) 0.117 Uiso 0.40 calc PR 2
C24' C 0.8131(5) 0.8735(5) 0.4931(4) 0.098(3) Uani 1 d D .
C25' C 0.9132(6) 0.9290(5) 0.5155(5) 0.142(4) Uani 1 d DU .
H25D H 0.9029(6) 0.9844(5) 0.5281(5) 0.213 Uiso 1 calc R .
H25E H 0.9508(6) 0.9136(5) 0.4794(5) 0.213 Uiso 1 calc R .
H25F H 0.9496(6) 0.9241(5) 0.5533(5) 0.213 Uiso 1 calc R .
C26' C 0.8310(5) 0.7861(5) 0.4734(4) 0.101(2) Uani 1 d D .
H26D H 0.7678(5) 0.7501(5) 0.4591(4) 0.152 Uiso 1 calc R .
H26E H 0.8677(5) 0.7818(5) 0.5114(4) 0.152 Uiso 1 calc R .
H26F H 0.8689(5) 0.7713(5) 0.4375(4) 0.152 Uiso 1 calc R .
C27' C 0.7559(7) 0.8790(7) 0.4319(4) 0.144(4) Uani 1 d DU .
H27D H 0.6923(7) 0.8436(7) 0.4178(4) 0.216 Uiso 1 calc R .
H27E H 0.7940(7) 0.8627(7) 0.3960(4) 0.216 Uiso 1 calc R .
H27F H 0.7454(7) 0.9343(7) 0.4432(4) 0.216 Uiso 1 calc R .
C28' C 0.3908(3) 0.9731(2) 0.8176(2) 0.0413(9) Uani 1 d . .
C29' C 0.3761(4) 0.9326(3) 0.8601(2) 0.0501(10) Uani 1 d . .
C30' C 0.3048(4) 0.9586(3) 0.9013(2) 0.0553(11) Uani 1 d . .
H30B H 0.2915(4) 0.9310(3) 0.9278(2) 0.066 Uiso 1 calc R .
C31' C 0.2525(4) 1.0212(3) 0.9064(2) 0.0540(11) Uani 1 d . .
C32' C 0.2753(3) 1.0619(3) 0.8662(2) 0.0530(10) Uani 1 d . .
H32B H 0.2442(3) 1.1063(3) 0.8693(2) 0.064 Uiso 1 calc R .
C33' C 0.3424(3) 1.0385(3) 0.8224(2) 0.0457(9) Uani 1 d . .
C34' C 0.3590(3) 1.0885(3) 0.7818(2) 0.0495(10) Uani 1 d . .
H34B H 0.3431(3) 1.1426(3) 0.8081(2) 0.059 Uiso 1 calc R .
C35' C 0.2850(4) 1.0531(3) 0.7149(2) 0.0582(11) Uani 1 d . .
H35D H 0.2974(4) 1.0858(3) 0.6906(2) 0.087 Uiso 1 calc R .
H35E H 0.2176(4) 1.0532(3) 0.7237(2) 0.087 Uiso 1 calc R .
H35F H 0.2939(4) 0.9981(3) 0.6886(2) 0.087 Uiso 1 calc R .
C36' C 0.4933(4) 1.1726(3) 0.7665(2) 0.0607(13) Uani 1 d . .
C37' C 0.4384(6) 1.2320(4) 0.7645(3) 0.080(2) Uani 1 d . .
H37B H 0.3705(6) 1.2261(4) 0.7669(3) 0.095 Uiso 1 calc R .
C38' C 0.4857(9) 1.3014(5) 0.7590(4) 0.111(3) Uani 1 d . .
H38B H 0.4480(9) 1.3417(5) 0.7599(4) 0.133 Uiso 1 calc R .
C39' C 0.5835(8) 1.3126(5) 0.7525(4) 0.112(3) Uani 1 d . .
H39B H 0.6109(8) 1.3590(5) 0.7480(4) 0.135 Uiso 1 calc R .
C40' C 0.6423(6) 1.2540(4) 0.7525(3) 0.089(2) Uani 1 d . .
C41' C 0.7431(7) 1.2560(5) 0.7448(4) 0.105(3) Uani 1 d U .
H41B H 0.7767(7) 1.3008(5) 0.7409(4) 0.126 Uiso 1 calc R .
C42' C 0.7925(6) 1.1951(5) 0.7429(4) 0.108(3) Uani 1 d . .
H42B H 0.8594(6) 1.1972(5) 0.7375(4) 0.130 Uiso 1 calc R .
C43' C 0.7410(5) 1.1283(5) 0.7492(4) 0.093(2) Uani 1 d . .
H43B H 0.7748(5) 1.0855(5) 0.7472(4) 0.112 Uiso 1 calc R .
C44' C 0.5962(5) 1.1838(3) 0.7590(3) 0.069(2) Uani 1 d . .
C45' C 0.4301(4) 0.8649(3) 0.8670(3) 0.0660(13) Uani 1 d D .
C46' C 0.5395(7) 0.8768(6) 0.8613(6) 0.070(3) Uani 0.60 d PD 1
H46D H 0.5460(7) 0.8854(6) 0.8216(6) 0.106 Uiso 0.60 calc PR 1
H46E H 0.5671(7) 0.8292(6) 0.8586(6) 0.106 Uiso 0.60 calc PR 1
H46F H 0.5750(7) 0.9236(6) 0.9001(6) 0.106 Uiso 0.60 calc PR 1
C47' C 0.3810(8) 0.7790(5) 0.8065(6) 0.084(3) Uani 0.60 d PD 1
H47D H 0.3109(8) 0.7681(5) 0.8076(6) 0.127 Uiso 0.60 calc PR 1
H47E H 0.4133(8) 0.7365(5) 0.8112(6) 0.127 Uiso 0.60 calc PR 1
H47F H 0.3893(8) 0.7810(5) 0.7646(6) 0.127 Uiso 0.60 calc PR 1
C48' C 0.4161(11) 0.8512(9) 0.9287(6) 0.106(4) Uani 0.60 d PDU 1
H48D H 0.3460(11) 0.8438(9) 0.9309(6) 0.159 Uiso 0.60 calc PR 1
H48E H 0.4507(11) 0.8977(9) 0.9680(6) 0.159 Uiso 0.60 calc PR 1
H48F H 0.4427(11) 0.8033(9) 0.9265(6) 0.159 Uiso 0.60 calc PR 1
C46B C 0.5195(14) 0.8486(13) 0.8337(9) 0.094(7) Uiso 0.40 d PD 2
H46J H 0.5604(14) 0.8995(13) 0.8425(9) 0.141 Uiso 0.40 calc PR 2
H46K H 0.4982(14) 0.8183(13) 0.7861(9) 0.141 Uiso 0.40 calc PR 2
H46L H 0.5577(14) 0.8174(13) 0.8510(9) 0.141 Uiso 0.40 calc PR 2
C47B C 0.3629(14) 0.7916(11) 0.8568(11) 0.113(6) Uiso 0.40 d PD 2
H47J H 0.3072(14) 0.8067(11) 0.8795(11) 0.170 Uiso 0.40 calc PR 2
H47K H 0.3982(14) 0.7594(11) 0.8745(11) 0.170 Uiso 0.40 calc PR 2
H47L H 0.3387(14) 0.7603(11) 0.8096(11) 0.170 Uiso 0.40 calc PR 2
C48B C 0.4834(13) 0.9054(11) 0.9464(7) 0.092(5) Uiso 0.40 d PD 2
H48J H 0.5289(13) 0.9543(11) 0.9559(7) 0.137 Uiso 0.40 calc PR 2
H48K H 0.5195(13) 0.8671(11) 0.9555(7) 0.137 Uiso 0.40 calc PR 2
H48L H 0.4328(13) 0.9183(11) 0.9742(7) 0.137 Uiso 0.40 calc PR 2
C49' C 0.1762(4) 1.0467(4) 0.9528(3) 0.0707(14) Uani 1 d D .
C50' C 0.0774(7) 1.0354(11) 0.9146(6) 0.122(5) Uani 0.65 d PDU 1
H50D H 0.0304(7) 1.0518(11) 0.9448(6) 0.183 Uiso 0.65 calc PR 1
H50E H 0.0571(7) 0.9788(11) 0.8843(6) 0.183 Uiso 0.65 calc PR 1
H50F H 0.0794(7) 1.0680(11) 0.8894(6) 0.183 Uiso 0.65 calc PR 1
C51' C 0.1739(10) 1.0027(10) 0.9995(7) 0.117(5) Uani 0.65 d PD 1
H51D H 0.2400(10) 1.0111(10) 1.0241(7) 0.176 Uiso 0.65 calc PR 1
H51E H 0.1512(10) 0.9453(10) 0.9732(7) 0.176 Uiso 0.65 calc PR 1
H51F H 0.1289(10) 1.0242(10) 1.0303(7) 0.176 Uiso 0.65 calc PR 1
C52' C 0.2086(10) 1.1376(7) 1.0002(6) 0.119(5) Uani 0.65 d PD 1
H52D H 0.2740(10) 1.1456(7) 1.0257(6) 0.178 Uiso 0.65 calc PR 1
H52E H 0.1615(10) 1.1547(7) 1.0303(6) 0.178 Uiso 0.65 calc PR 1
H52F H 0.2106(10) 1.1694(7) 0.9744(6) 0.178 Uiso 0.65 calc PR 1
C50B C 0.0912(15) 0.9687(11) 0.9266(11) 0.102(6) Uiso 0.35 d PD 2
H50J H 0.0633(15) 0.9545(11) 0.8806(11) 0.152 Uiso 0.35 calc PR 2
H50K H 0.0394(15) 0.9806(11) 0.9535(11) 0.152 Uiso 0.35 calc PR 2
H50L H 0.1196(15) 0.9238(11) 0.9299(11) 0.152 Uiso 0.35 calc PR 2
C51B C 0.2182(19) 1.0679(16) 1.0225(10) 0.121(9) Uiso 0.35 d PD 2
H51J H 0.2530(19) 1.0255(16) 1.0251(10) 0.182 Uiso 0.35 calc PR 2
H51K H 0.1651(19) 1.0736(16) 1.0484(10) 0.182 Uiso 0.35 calc PR 2
H51L H 0.2641(19) 1.1185(16) 1.0401(10) 0.182 Uiso 0.35 calc PR 2
C52B C 0.1206(20) 1.1125(14) 0.9470(14) 0.124(9) Uiso 0.35 d PD 2
H52J H 0.0936(20) 1.0974(14) 0.9007(14) 0.186 Uiso 0.35 calc PR 2
H52K H 0.1660(20) 1.1634(14) 0.9642(14) 0.186 Uiso 0.35 calc PR 2
H52L H 0.0670(20) 1.1185(14) 0.9724(14) 0.186 Uiso 0.35 calc PR 2

loop_
_atom_type_symbol
_atom_type_description
_atom_type_scat_dispersion_real
_atom_type_scat_dispersion_imag
_atom_type_scat_source
C C 0.0181 0.0091 'International Tables Vol C Tables 4.2.6.8 and 6.1.1.4'
H H 0.0000 0.0000 'International Tables Vol C Tables 4.2.6.8 and 6.1.1.4'
N N 0.0311 0.0180 'International Tables Vol C Tables 4.2.6.8 and 6.1.1.4'
O O 0.0492 0.0322 'International Tables Vol C Tables 4.2.6.8 and 6.1.1.4'
Al Al 0.2130 0.2455 'International Tables Vol C Tables 4.2.6.8 and 6.1.1.4'

loop_
_geom_angle_atom_site_label_1
_geom_angle_atom_site_label_2
_geom_angle_atom_site_label_3
_geom_angle
_geom_angle_site_symmetry_1
_geom_angle_site_symmetry_3
_geom_angle_publ_flag
O2 Al1 N1 123.4(2) . . ?
O2 Al1 O1 75.32(14) . . ?
N1 Al1 O1 89.87(15) . . ?
O2 Al1 C1 123.6(2) . . ?
N1 Al1 C1 113.0(2) . . ?
O1 Al1 C1 104.2(2) . . ?
O2 Al1 N2 94.3(2) . . ?
N1 Al1 N2 81.7(2) . . ?
O1 Al1 N2 160.2(2) . . ?
C1 Al1 N2 95.6(2) . . ?
O2 Al1 Al2 40.10(9) . . ?
N1 Al1 Al2 97.90(12) . . ?
O1 Al1 Al2 39.39(10) . . ?
C1 Al1 Al2 133.2(2) . . ?
N2 Al1 Al2 123.92(13) . . ?
N3 Al2 O1 125.3(2) . . ?
N3 Al2 O2 89.9(2) . . ?
O1 Al2 O2 75.61(14) . . ?
N3 Al2 C2 112.4(3) . . ?
O1 Al2 C2 122.3(3) . . ?
O2 Al2 C2 103.5(2) . . ?
N3 Al2 N4 82.0(2) . . ?
O1 Al2 N4 94.3(2) . . ?
O2 Al2 N4 160.0(2) . . ?
C2 Al2 N4 96.5(2) . . ?
N3 Al2 Al1 98.77(14) . . ?
O1 Al2 Al1 40.98(10) . . ?
O2 Al2 Al1 38.81(9) . . ?
C2 Al2 Al1 131.8(2) . . ?
N4 Al2 Al1 124.46(13) . . ?
C3 O1 Al2 137.2(3) . . ?
C3 O1 Al1 116.9(3) . . ?
Al2 O1 Al1 99.6(2) . . ?
C28 O2 Al1 131.3(3) . . ?
C28 O2 Al2 120.2(3) . . ?
Al1 O2 Al2 101.09(15) . . ?
C11 N1 C9 116.5(4) . . ?
C11 N1 Al1 117.0(3) . . ?
C9 N1 Al1 126.3(3) . . ?
C18 N2 C19 117.4(4) . . ?
C18 N2 Al1 131.4(4) . . ?
C19 N2 Al1 110.7(3) . . ?
C36 N3 C34 114.8(5) . . ?
C36 N3 Al2 115.9(4) . . ?
C34 N3 Al2 128.8(3) . . ?
C43 N4 C44 119.4(5) . . ?
C43 N4 Al2 131.0(4) . . ?
C44 N4 Al2 108.9(4) . . ?
O1 C3 C4 122.9(4) . . ?
O1 C3 C8 116.3(4) . . ?
C4 C3 C8 120.7(4) . . ?
C5 C4 C3 116.6(5) . . ?
C5 C4 C20 115.4(5) . . ?
C3 C4 C20 128.0(5) . . ?
C6 C5 C4 124.6(5) . . ?
C7 C6 C5 116.3(5) . . ?
C7 C6 C24 124.2(5) . . ?
C5 C6 C24 119.5(5) . . ?
C6 C7 C8 123.2(5) . . ?
C7 C8 C3 118.1(5) . . ?
C7 C8 C9 117.1(4) . . ?
C3 C8 C9 124.8(4) . . ?
N1 C9 C8 114.0(4) . . ?
N1 C9 C10 112.0(4) . . ?
C8 C9 C10 112.1(4) . . ?
N1 C11 C12 129.3(4) . . ?
N1 C11 C19 114.8(4) . . ?
C12 C11 C19 115.9(4) . . ?
C11 C12 C13 121.5(5) . . ?
C14 C13 C12 122.6(5) . . ?
C13 C14 C15 118.6(5) . . ?
C19 C15 C14 118.8(5) . . ?
C19 C15 C16 117.0(5) . . ?
C14 C15 C16 124.2(5) . . ?
C17 C16 C15 119.3(5) . . ?
C16 C17 C18 119.6(5) . . ?
N2 C18 C17 123.8(6) . . ?
N2 C19 C15 122.8(5) . . ?
N2 C19 C11 114.8(4) . . ?
C15 C19 C11 122.4(5) . . ?
C21A C20 C23A 115.8(12) . . ?
C22 C20 C23 107.9(9) . . ?
C21A C20 C4 114.4(11) . . ?
C23A C20 C4 105.4(9) . . ?
C22 C20 C4 112.9(7) . . ?
C23 C20 C4 115.8(6) . . ?
C21A C20 C22A 107.2(11) . . ?
C23A C20 C22A 108.1(11) . . ?
C4 C20 C22A 105.3(10) . . ?
C22 C20 C21 106.3(9) . . ?
C23 C20 C21 102.6(8) . . ?
C4 C20 C21 110.5(6) . . ?
C25A C24 C27A 113.7(16) . . ?
C27 C24 C26 108.9(10) . . ?
C25A C24 C6 118.0(16) . . ?
C27 C24 C6 112.9(7) . . ?
C27A C24 C6 104.8(15) . . ?
C26 C24 C6 110.9(6) . . ?
C27 C24 C25 108.2(9) . . ?
C26 C24 C25 107.3(9) . . ?
C6 C24 C25 108.5(7) . . ?
C25A C24 C26A 109.0(15) . . ?
C27A C24 C26A 105.7(14) . . ?
C6 C24 C26A 104.6(14) . . ?
C33 C28 O2 117.6(4) . . ?
C33 C28 C29 119.9(5) . . ?
O2 C28 C29 122.5(4) . . ?
C30 C29 C28 116.1(5) . . ?
C30 C29 C45 116.8(4) . . ?
C28 C29 C45 127.0(5) . . ?
C29 C30 C31 124.9(5) . . ?
C30 C31 C32 116.0(5) . . ?
C30 C31 C49 121.0(5) . . ?
C32 C31 C49 123.0(5) . . ?
C33 C32 C31 121.6(5) . . ?
C32 C33 C28 120.1(4) . . ?
C32 C33 C34 115.3(4) . . ?
C28 C33 C34 124.6(5) . . ?
N3 C34 C35 112.2(4) . . ?
N3 C34 C33 114.0(4) . . ?
C35 C34 C33 111.2(4) . . ?
C37 C36 N3 128.5(6) . . ?
C37 C36 C44 117.3(5) . . ?
N3 C36 C44 114.1(5) . . ?
C36 C37 C38 120.2(7) . . ?
C39 C38 C37 122.7(7) . . ?
C38 C39 C40 119.8(6) . . ?
C41 C40 C39 125.6(6) . . ?
C41 C40 C44 116.5(7) . . ?
C39 C40 C44 117.8(7) . . ?
C42 C41 C40 121.2(6) . . ?
C41 C42 C43 118.6(7) . . ?
N4 C43 C42 122.8(7) . . ?
N4 C44 C36 116.6(4) . . ?
N4 C44 C40 121.4(6) . . ?
C36 C44 C40 122.0(6) . . ?
C47A C45 C46A 114.6(17) . . ?
C48 C45 C46 110.8(8) . . ?
C47A C45 C29 111.2(13) . . ?
C46A C45 C29 112.7(19) . . ?
C48 C45 C29 112.1(6) . . ?
C46 C45 C29 106.9(5) . . ?
C48 C45 C47 105.5(7) . . ?
C46 C45 C47 104.3(6) . . ?
C29 C45 C47 117.0(4) . . ?
C47A C45 C48A 105.5(13) . . ?
C46A C45 C48A 105.4(15) . . ?
C29 C45 C48A 106.7(11) . . ?
C50A C49 C31 115.6(15) . . ?
C52 C49 C31 114.5(7) . . ?
C52 C49 C51 108.9(9) . . ?
C31 C49 C51 110.9(6) . . ?
C50A C49 C52A 110.2(14) . . ?
C31 C49 C52A 107.3(11) . . ?
C50A C49 C51A 109.1(14) . . ?
C31 C49 C51A 109.1(10) . . ?
C52A C49 C51A 104.9(12) . . ?
C52 C49 C50 109.6(8) . . ?
C31 C49 C50 107.6(6) . . ?
C51 C49 C50 104.9(7) . . ?
O2' Al1' N1' 124.7(2) . . ?
O2' Al1' C1' 120.9(2) . . ?
N1' Al1' C1' 114.2(2) . . ?
O2' Al1' O1' 75.85(13) . . ?
N1' Al1' O1' 89.37(14) . . ?
C1' Al1' O1' 101.6(2) . . ?
O2' Al1' N2' 94.38(15) . . ?
N1' Al1' N2' 80.7(2) . . ?
C1' Al1' N2' 99.6(2) . . ?
O1' Al1' N2' 158.7(2) . . ?
O2' Al1' Al2' 40.73(9) . . ?
N1' Al1' Al2' 98.89(13) . . ?
C1' Al1' Al2' 129.1(2) . . ?
O1' Al1' Al2' 38.85(9) . . ?
N2' Al1' Al2' 124.07(12) . . ?
O1' Al2' N3' 123.3(2) . . ?
O1' Al2' O2' 75.88(13) . . ?
N3' Al2' O2' 89.83(15) . . ?
O1' Al2' C2' 122.8(2) . . ?
N3' Al2' C2' 113.7(2) . . ?
O2' Al2' C2' 101.2(2) . . ?
O1' Al2' N4' 94.7(2) . . ?
N3' Al2' N4' 81.3(2) . . ?
O2' Al2' N4' 160.7(2) . . ?
C2' Al2' N4' 98.1(2) . . ?
O1' Al2' Al1' 41.23(9) . . ?
N3' Al2' Al1' 98.01(13) . . ?
O2' Al2' Al1' 38.38(9) . . ?
C2' Al2' Al1' 129.5(2) . . ?
N4' Al2' Al1' 125.81(13) . . ?
C3' O1' Al2' 137.7(3) . . ?
C3' O1' Al1' 117.0(2) . . ?
Al2' O1' Al1' 99.92(14) . . ?
C28' O2' Al1' 137.6(3) . . ?
C28' O2' Al2' 116.0(2) . . ?
Al1' O2' Al2' 100.89(14) . . ?
C11' N1' C9' 115.3(3) . . ?
C11' N1' Al1' 117.4(3) . . ?
C9' N1' Al1' 127.1(3) . . ?
C18' N2' C19' 117.6(4) . . ?
C18' N2' Al1' 131.4(4) . . ?
C19' N2' Al1' 110.9(3) . . ?
C36' N3' C34' 115.5(4) . . ?
C36' N3' Al2' 117.6(4) . . ?
C34' N3' Al2' 126.5(3) . . ?
C43' N4' C44' 118.9(5) . . ?
C43' N4' Al2' 129.9(5) . . ?
C44' N4' Al2' 110.8(3) . . ?
C8' C3' O1' 116.4(4) . . ?
C8' C3' C4' 120.0(4) . . ?
O1' C3' C4' 123.4(4) . . ?
C5' C4' C3' 116.0(5) . . ?
C5' C4' C20' 114.6(5) . . ?
C3' C4' C20' 129.3(5) . . ?
C6' C5' C4' 125.0(5) . . ?
C7' C6' C5' 116.5(5) . . ?
C7' C6' C24' 123.0(5) . . ?
C5' C6' C24' 120.4(5) . . ?
C6' C7' C8' 122.2(5) . . ?
C3' C8' C7' 120.2(4) . . ?
C3' C8' C9' 124.9(4) . . ?
C7' C8' C9' 114.9(4) . . ?
N1' C9' C10' 112.4(4) . . ?
N1' C9' C8' 112.2(3) . . ?
C10' C9' C8' 112.6(4) . . ?
N1' C11' C12' 128.8(5) . . ?
N1' C11' C19' 115.3(4) . . ?
C12' C11' C19' 115.8(4) . . ?
C11' C12' C13' 121.0(5) . . ?
C14' C13' C12' 122.5(5) . . ?
C13' C14' C15' 119.1(5) . . ?
C16' C15' C19' 117.0(6) . . ?
C16' C15' C14' 123.8(5) . . ?
C19' C15' C14' 119.1(5) . . ?
C17' C16' C15' 120.1(5) . . ?
C16' C17' C18' 120.2(6) . . ?
N2' C18' C17' 121.5(6) . . ?
N2' C19' C15' 123.5(5) . . ?
N2' C19' C11' 114.2(4) . . ?
C15' C19' C11' 122.3(5) . . ?
C21' C20' C22' 114.2(9) . . ?
C22B C20' C4' 122.3(12) . . ?
C21' C20' C4' 116.8(6) . . ?
C22' C20' C4' 108.9(7) . . ?
C22B C20' C23B 109.0(12) . . ?
C4' C20' C23B 111.6(9) . . ?
C21' C20' C23' 109.3(9) . . ?
C22' C20' C23' 102.0(7) . . ?
C4' C20' C23' 104.3(6) . . ?
C22B C20' C21B 105.9(12) . . ?
C4' C20' C21B 108.3(10) . . ?
C23B C20' C21B 96.4(10) . . ?
C25' C24' C26' 108.6(5) . . ?
C25' C24' C27' 109.9(7) . . ?
C26' C24' C27' 108.5(7) . . ?
C25' C24' C6' 110.0(7) . . ?
C26' C24' C6' 108.7(5) . . ?
C27' C24' C6' 111.1(5) . . ?
C33' C28' O2' 117.2(3) . . ?
C33' C28' C29' 120.5(4) . . ?
O2' C28' C29' 122.2(4) . . ?
C30' C29' C28' 115.4(4) . . ?
C30' C29' C45' 116.5(4) . . ?
C28' C29' C45' 128.1(4) . . ?
C31' C30' C29' 126.2(4) . . ?
C30' C31' C32' 115.3(4) . . ?
C30' C31' C49' 123.4(4) . . ?
C32' C31' C49' 121.3(5) . . ?
C33' C32' C31' 122.3(4) . . ?
C32' C33' C28' 119.9(4) . . ?
C32' C33' C34' 116.3(4) . . ?
C28' C33' C34' 123.8(4) . . ?
N3' C34' C33' 113.1(4) . . ?
N3' C34' C35' 112.8(4) . . ?
C33' C34' C35' 111.6(4) . . ?
N3' C36' C37' 129.4(6) . . ?
N3' C36' C44' 113.7(5) . . ?
C37' C36' C44' 116.8(5) . . ?
C36' C37' C38' 119.8(8) . . ?
C39' C38' C37' 123.5(8) . . ?
C38' C39' C40' 119.4(6) . . ?
C39' C40' C41' 126.1(7) . . ?
C39' C40' C44' 118.0(7) . . ?
C41' C40' C44' 115.9(8) . . ?
C42' C41' C40' 121.9(7) . . ?
C41' C42' C43' 118.3(8) . . ?
N4' C43' C42' 123.0(8) . . ?
N4' C44' C40' 122.0(6) . . ?
N4' C44' C36' 115.7(4) . . ?
C40' C44' C36' 122.4(7) . . ?
C47B C45' C46B 114.0(12) . . ?
C46' C45' C48' 111.4(7) . . ?
C47B C45' C29' 113.9(10) . . ?
C46B C45' C29' 116.5(10) . . ?
C46' C45' C29' 112.6(5) . . ?
C48' C45' C29' 113.7(6) . . ?
C46' C45' C47' 105.7(7) . . ?
C48' C45' C47' 103.4(7) . . ?
C29' C45' C47' 109.2(6) . . ?
C47B C45' C48B 106.0(10) . . ?
C46B C45' C48B 100.7(10) . . ?
C29' C45' C48B 103.5(8) . . ?
C51B C49' C52B 110.8(13) . . ?
C50' C49' C31' 110.8(6) . . ?
C51B C49' C31' 112.5(12) . . ?
C52B C49' C31' 115.2(11) . . ?
C50' C49' C51' 111.1(8) . . ?
C31' C49' C51' 112.7(6) . . ?
C50' C49' C52' 109.0(9) . . ?
C31' C49' C52' 108.4(6) . . ?
C51' C49' C52' 104.7(8) . . ?
C51B C49' C50B 109.2(12) . . ?
C52B C49' C50B 103.6(12) . . ?
C31' C49' C50B 104.7(9) . . ?

loop_
_geom_bond_atom_site_label_1
_geom_bond_atom_site_label_2
_geom_bond_distance
_geom_bond_site_symmetry_2
_geom_bond_publ_flag
Al1 O2 1.866(3) . ?
Al1 N1 1.882(4) . ?
Al1 O1 1.944(3) . ?
Al1 C1 1.968(5) . ?
Al1 N2 2.064(4) . ?
Al1 Al2 2.922(2) . ?
Al2 N3 1.880(5) . ?
Al2 O1 1.881(3) . ?
Al2 O2 1.918(3) . ?
Al2 C2 1.967(6) . ?
Al2 N4 2.077(4) . ?
O1 C3 1.395(6) . ?
O2 C28 1.395(6) . ?
N1 C11 1.366(6) . ?
N1 C9 1.470(6) . ?
N2 C18 1.336(7) . ?
N2 C19 1.371(6) . ?
N3 C36 1.385(6) . ?
N3 C34 1.462(7) . ?
N4 C43 1.310(8) . ?
N4 C44 1.366(8) . ?
C3 C4 1.407(7) . ?
C3 C8 1.408(6) . ?
C4 C5 1.399(8) . ?
C4 C20 1.554(7) . ?
C5 C6 1.389(8) . ?
C6 C7 1.372(8) . ?
C6 C24 1.536(8) . ?
C7 C8 1.405(7) . ?
C8 C9 1.493(7) . ?
C9 C10 1.542(6) . ?
C11 C12 1.391(6) . ?
C11 C19 1.437(7) . ?
C12 C13 1.393(8) . ?
C13 C14 1.363(9) . ?
C14 C15 1.424(8) . ?
C15 C19 1.399(7) . ?
C15 C16 1.426(8) . ?
C16 C17 1.366(9) . ?
C17 C18 1.372(8) . ?
C20 C21A 1.47(2) . ?
C20 C23A 1.475(15) . ?
C20 C22 1.485(12) . ?
C20 C23 1.548(12) . ?
C20 C22A 1.56(2) . ?
C20 C21 1.584(11) . ?
C24 C25A 1.48(2) . ?
C24 C27 1.494(12) . ?
C24 C27A 1.51(2) . ?
C24 C26 1.531(11) . ?
C24 C25 1.549(11) . ?
C24 C26A 1.56(2) . ?
C28 C33 1.385(7) . ?
C28 C29 1.419(6) . ?
C29 C30 1.384(7) . ?
C29 C45 1.546(7) . ?
C30 C31 1.386(8) . ?
C31 C32 1.398(7) . ?
C31 C49 1.531(8) . ?
C32 C33 1.382(7) . ?
C33 C34 1.537(6) . ?
C34 C35 1.536(7) . ?
C36 C37 1.378(9) . ?
C36 C44 1.421(9) . ?
C37 C38 1.415(9) . ?
C38 C39 1.344(11) . ?
C39 C40 1.408(11) . ?
C40 C41 1.402(10) . ?
C40 C44 1.425(7) . ?
C41 C42 1.352(11) . ?
C42 C43 1.408(8) . ?
C45 C47A 1.48(2) . ?
C45 C46A 1.49(2) . ?
C45 C48 1.508(9) . ?
C45 C46 1.523(9) . ?
C45 C47 1.551(8) . ?
C45 C48A 1.58(2) . ?
C49 C50A 1.49(2) . ?
C49 C52 1.499(12) . ?
C49 C51 1.535(10) . ?
C49 C52A 1.54(2) . ?
C49 C51A 1.54(2) . ?
C49 C50 1.552(10) . ?
Al1' O2' 1.856(3) . ?
Al1' N1' 1.879(3) . ?
Al1' C1' 1.955(5) . ?
Al1' O1' 1.964(3) . ?
Al1' N2' 2.089(4) . ?
Al1' Al2' 2.936(2) . ?
Al2' O1' 1.870(3) . ?
Al2' N3' 1.871(4) . ?
Al2' O2' 1.951(3) . ?
Al2' C2' 1.963(5) . ?
Al2' N4' 2.067(4) . ?
O1' C3' 1.402(5) . ?
O2' C28' 1.398(5) . ?
N1' C11' 1.363(6) . ?
N1' C9' 1.468(5) . ?
N2' C18' 1.349(7) . ?
N2' C19' 1.365(6) . ?
N3' C36' 1.374(6) . ?
N3' C34' 1.461(6) . ?
N4' C43' 1.319(8) . ?
N4' C44' 1.349(8) . ?
C3' C8' 1.389(6) . ?
C3' C4' 1.408(6) . ?
C4' C5' 1.406(8) . ?
C4' C20' 1.541(7) . ?
C5' C6' 1.379(8) . ?
C6' C7' 1.363(7) . ?
C6' C24' 1.539(7) . ?
C7' C8' 1.394(6) . ?
C8' C9' 1.514(6) . ?
C9' C10' 1.512(7) . ?
C11' C12' 1.400(7) . ?
C11' C19' 1.430(7) . ?
C12' C13' 1.401(7) . ?
C13' C14' 1.352(9) . ?
C14' C15' 1.408(8) . ?
C15' C16' 1.393(9) . ?
C15' C19' 1.400(7) . ?
C16' C17' 1.363(10) . ?
C17' C18' 1.398(9) . ?
C20' C22B 1.40(2) . ?
C20' C21' 1.444(12) . ?
C20' C22' 1.523(12) . ?
C20' C23B 1.60(2) . ?
C20' C23' 1.606(12) . ?
C20' C21B 1.64(2) . ?
C24' C25' 1.507(11) . ?
C24' C26' 1.519(10) . ?
C24' C27' 1.525(9) . ?
C28' C33' 1.389(6) . ?
C28' C29' 1.423(6) . ?
C29' C30' 1.394(7) . ?
C29' C45' 1.542(7) . ?
C30' C31' 1.375(7) . ?
C31' C32' 1.402(7) . ?
C31' C49' 1.518(7) . ?
C32' C33' 1.380(6) . ?
C33' C34' 1.526(6) . ?
C34' C35' 1.539(6) . ?
C36' C37' 1.385(8) . ?
C36' C44' 1.433(8) . ?
C37' C38' 1.406(10) . ?
C38' C39' 1.359(13) . ?
C39' C40' 1.396(12) . ?
C40' C41' 1.401(12) . ?
C40' C44' 1.425(8) . ?
C41' C42' 1.340(12) . ?
C42' C43' 1.399(10) . ?
C45' C47B 1.45(2) . ?
C45' C46B 1.49(2) . ?
C45' C46' 1.509(10) . ?
C45' C48' 1.510(9) . ?
C45' C47' 1.600(10) . ?
C45' C48B 1.644(14) . ?
C49' C50' 1.451(10) . ?
C49' C51B 1.46(2) . ?
C49' C52B 1.52(2) . ?
C49' C51' 1.536(10) . ?
C49' C52' 1.538(11) . ?
C49' C50B 1.59(2) . ?
